data_2016371
loop_
_publ_author_name
'Ying-Ying Liu'
'Jin Yang'
'Ji-Cheng Ma'
'Jian-Fang Ma'

_publ_section_title
;Poly[bis(\m~3~-benzene-1,3,5-tricarboxylato-\k^3^<i>O</i>^1^:<i>O</i>^3^:<i>O</i>^5^)tris[\m~2~-1,3-bis(imidazol-1-ylmethyl)benzene-\k^2^<i>N</i>:<i>N</i>']tricobalt(II)]
 and
 poly[[diaquabis(\m~3~-benzene-1,3,5-tricarboxylato-\k^3^<i>O</i>^1^:<i>O</i>^3^:<i>O</i>^5^)tris[\m~2~-1,4-bis(imidazol-1-ylmethyl)benzene-\k^2^<i>N</i>:<i>N</i>']tricobalt(II)]
 monohydrate]
;
_journal_coeditor_code BG3062
_journal_issue 1
_journal_name_full 'Acta Crystallographica Section C'
_journal_page_first m33
_journal_page_last m36
_journal_paper_doi 10.1107/S0108270107059124
_journal_volume 64
_journal_year 2008
_chemical_formula_iupac '[Co3 (C9 H3 O6)2 (C14 H14 N4)3]'
_chemical_formula_moiety 'C60 H48 Co3 N12 O12'
_chemical_formula_sum 'C60 H48 Co3 N12 O12'
_chemical_formula_weight 1305.89
_chemical_name_systematic
;
Poly[bis[\m~3~-benzene-1,3,5-tricarboxylato-
\k^3^<i>O</i>^1^:<i>O</i>^3^:<i>O</i>^5^]tris[\m~2~-1,3-bis(imidazol-1-
ylmethyl)benzene-\k^2^<i>N</i>:<i>N</i>']tricobalt(II)]
;
_space_group_IT_number 9
_symmetry_cell_setting monoclinic
_symmetry_space_group_name_Hall 'C -2yc'
_symmetry_space_group_name_H-M 'C 1 c 1'
_atom_sites_solution_hydrogens geom
_atom_sites_solution_primary direct
_atom_sites_solution_secondary difmap
_audit_creation_method SHELXL97
_cell_angle_alpha 90.00
_cell_angle_beta 113.138(9)
_cell_angle_gamma 90.00
_cell_formula_units_Z 4
_cell_length_a 40.152(9)
_cell_length_b 8.353(3)
_cell_length_c 18.842(5)
_cell_measurement_reflns_used 10356
_cell_measurement_temperature 293(2)
_cell_measurement_theta_max 27.5
_cell_measurement_theta_min 3.2
_cell_volume 5811(3)
_computing_cell_refinement 'SAINT (Bruker, 1999)'
_computing_data_collection 'SMART (Bruker, 1997)'
_computing_data_reduction 'SAINT (Bruker, 1999)'
_computing_molecular_graphics 'SHELXTL-Plus (Sheldrick, 1990)'
_computing_publication_material 'SHELXL97 (Sheldrick, 1997)'
_computing_structure_refinement 'SHELXL97 (Sheldrick, 1997)'
_computing_structure_solution 'SHELXS97 (Sheldrick, 1997)'
_diffrn_ambient_temperature 293(2)
_diffrn_measured_fraction_theta_full 0.997
_diffrn_measured_fraction_theta_max 0.993
_diffrn_measurement_device_type 'Bruker APEX CCD area-detector'
_diffrn_measurement_method \w
_diffrn_radiation_monochromator graphite
_diffrn_radiation_source 'fine-focus sealed tube'
_diffrn_radiation_type MoK\a
_diffrn_radiation_wavelength 0.71069
_diffrn_reflns_av_R_equivalents 0.0281
_diffrn_reflns_av_sigmaI/netI 0.0353
_diffrn_reflns_limit_h_max 52
_diffrn_reflns_limit_h_min -49
_diffrn_reflns_limit_k_max 10
_diffrn_reflns_limit_k_min -10
_diffrn_reflns_limit_l_max 22
_diffrn_reflns_limit_l_min -24
_diffrn_reflns_number 27961
_diffrn_reflns_theta_full 25.00
_diffrn_reflns_theta_max 27.47
_diffrn_reflns_theta_min 3.22
_diffrn_standards_interval_time 0
_diffrn_standards_number 0
_exptl_absorpt_coefficient_mu 0.921
_exptl_absorpt_correction_T_max 0.82
_exptl_absorpt_correction_T_min 0.74
_exptl_absorpt_correction_type multi-scan
_exptl_absorpt_process_details '(SADABS; Sheldrick, 1996)'
_exptl_crystal_colour purple
_exptl_crystal_density_diffrn 1.493
_exptl_crystal_density_method 'not measured'
_exptl_crystal_description block
_exptl_crystal_F_000 2676
_exptl_crystal_size_max 0.33
_exptl_crystal_size_mid 0.26
_exptl_crystal_size_min 0.22
_refine_diff_density_max 1.079
_refine_diff_density_min -0.440
_refine_ls_abs_structure_details 'Flack (1983), with how many Friedel pairs?'
_refine_ls_abs_structure_Flack 0.246(10)
_refine_ls_extinction_method none
_refine_ls_goodness_of_fit_ref 1.038
_refine_ls_hydrogen_treatment constr
_refine_ls_matrix_type full
_refine_ls_number_parameters 800
_refine_ls_number_reflns 11621
_refine_ls_number_restraints 2
_refine_ls_restrained_S_all 1.038
_refine_ls_R_factor_all 0.0443
_refine_ls_R_factor_gt 0.0373
_refine_ls_shift/su_max 0.003
_refine_ls_shift/su_mean 0.000
_refine_ls_structure_factor_coef Fsqd
_refine_ls_weighting_details 'calc w = 1/[\s^2^(Fo^2^)+(0.0519P)^2^+1.8287P] where P=(Fo^2^+2Fc^2^)/3'
_refine_ls_weighting_scheme calc
_refine_ls_wR_factor_gt 0.0877
_refine_ls_wR_factor_ref 0.0911
_reflns_number_gt 10356
_reflns_number_total 11621
_reflns_threshold_expression I>2\s(I)
_cod_data_source_file bg3062.cif
_cod_data_source_block I
_cod_depositor_comments
;
The following automatic conversions were performed:
'_geom_bond_publ_flag' value 'Y' changed to 'y' according to
'/home/saulius/struct/CIF-dictionaries/cif_core.dic' dictionary named
'cif_core.dic' version 2.4.1 from 2010-06-29 (12 times).

Automatic conversion script
Id: cif_fix_enum 1527 2010-12-29 10:47:43Z saulius 

The following automatic conversions were performed:

'_geom_bond_publ_flag' value 'Y' changed to 'y' according to
/home/saulius/struct/CIF-dictionaries/cif_core.dic dictionary named
'cif_core.dic' version 2.4.1 from 2010-06-29 (12 times).

Automatic conversion script
Id: cif_fix_values 1715 2011-07-08 13:25:40Z adriana 
;
_cod_original_sg_symbol_H-M 'C c'
_cod_database_code 2016371
_cod_database_fobs_code 2016371

loop_
_symmetry_equiv_pos_as_xyz
'x, y, z'
'x, -y, z+1/2'
'x+1/2, y+1/2, z'
'x+1/2, -y+1/2, z+1/2'

loop_
_atom_site_type_symbol
_atom_site_label
_atom_site_fract_x
_atom_site_fract_y
_atom_site_fract_z
_atom_site_U_iso_or_equiv
_atom_site_adp_type
_atom_site_calc_flag
_atom_site_refinement_flags
_atom_site_occupancy
Co Co1 0.833700(10) 0.34795(5) 0.23552(2) 0.02758(10) Uani d . 1
Co Co2 1.218513(10) 0.36283(5) 0.911351(19) 0.02835(10) Uani d . 1
Co Co3 1.023204(13) 0.89066(5) 0.55868(2) 0.03528(12) Uani d . 1
C C1 0.87670(9) 0.5196(4) 0.46064(18) 0.0317(7) Uani d . 1
C C2 0.91145(9) 0.5659(4) 0.46960(18) 0.0366(7) Uani d . 1
H H2 0.9189 0.5513 0.4292 0.044 Uiso calc R 1
C C3 0.93475(9) 0.6328(4) 0.5376(2) 0.0370(7) Uani d . 1
C C4 0.92436(9) 0.6514(4) 0.5987(2) 0.0350(8) Uani d . 1
H H4 0.9400 0.6993 0.6441 0.042 Uiso calc R 1
C C5 0.89031(9) 0.5982(4) 0.59222(18) 0.0295(6) Uani d . 1
C C6 0.86669(8) 0.5353(4) 0.52355(18) 0.0295(6) Uani d . 1
H H6 0.8438 0.5028 0.5188 0.035 Uiso calc R 1
C C7 0.85084(10) 0.4542(4) 0.38543(19) 0.0348(7) Uani d . 1
C C8 0.97110(9) 0.6922(5) 0.5430(2) 0.0450(8) Uani d . 1
C C9 0.88050(8) 0.6222(4) 0.66050(18) 0.0291(6) Uani d . 1
C C10 1.12204(8) 0.6835(4) 0.6147(2) 0.0340(7) Uani d . 1
C C11 1.14568(8) 0.6205(4) 0.68378(17) 0.0327(7) Uani d . 1
H H11 1.1404 0.6295 0.7274 0.039 Uiso calc R 1
C C12 1.17730(8) 0.5439(4) 0.68921(17) 0.0277(6) Uani d . 1
C C13 1.18618(8) 0.5378(4) 0.62540(16) 0.0275(6) Uani d . 1
H H13 1.2077 0.4895 0.6291 0.033 Uiso calc R 1
C C14 1.16285(8) 0.6042(4) 0.55538(17) 0.0276(6) Uani d . 1
C C15 1.13070(9) 0.6730(4) 0.55022(19) 0.0323(7) Uani d . 1
H H15 1.1146 0.7128 0.5031 0.039 Uiso calc R 1
C C16 1.08718(9) 0.7633(4) 0.6087(2) 0.0429(8) Uani d . 1
C C17 1.20172(9) 0.4692(4) 0.76449(17) 0.0305(6) Uani d . 1
C C18 1.17257(9) 0.6058(4) 0.48580(16) 0.0305(6) Uani d . 1
C C19 1.01976(14) 1.3358(5) 0.3083(2) 0.0616(12) Uani d . 1
C C20 1.04275(14) 1.3972(5) 0.2765(2) 0.0603(11) Uani d . 1
H H20 1.0478 1.3365 0.2406 0.072 Uiso calc R 1
C C21 1.05817(11) 1.5446(5) 0.2965(2) 0.0490(9) Uani d . 1
C C22 1.05093(12) 1.6375(5) 0.3492(2) 0.0535(10) Uani d . 1
H H22 1.0611 1.7388 0.3621 0.064 Uiso calc R 1
C C23 1.02850(14) 1.5786(6) 0.3824(3) 0.0663(12) Uani d . 1
H H23 1.0239 1.6397 0.4189 0.080 Uiso calc R 1
C C24 1.01265(14) 1.4293(6) 0.3622(3) 0.0657(12) Uani d . 1
H H24 0.9972 1.3912 0.3845 0.079 Uiso calc R 1
C C25 1.0050(2) 1.1705(7) 0.2856(3) 0.0811(2) Uani d . 1
H H25A 0.9847 1.1752 0.2360 0.097 Uiso calc R 1
H H25B 1.0235 1.1038 0.2797 0.097 Uiso calc R 1
C C26 1.08276(11) 1.6076(6) 0.2591(3) 0.0622(11) Uani d . 1
H H26A 1.1008 1.6781 0.2949 0.075 Uiso calc R 1
H H26B 1.0953 1.5188 0.2474 0.075 Uiso calc R 1
C C27 1.01427(11) 1.0163(4) 0.4050(2) 0.0494(8) Uani d . 1
H H27 1.0385 0.9916 0.4168 0.059 Uiso calc R 1
C C28 0.96044(14) 1.1094(7) 0.3456(4) 0.100(2) Uani d . 1
H H28 0.9403 1.1603 0.3097 0.120 Uiso calc R 1
C C29 0.96214(11) 1.0353(6) 0.4103(3) 0.0726(13) Uani d . 1
H H29 0.9432 1.0257 0.4268 0.087 Uiso calc R 1
C C30 1.05916(9) 1.8534(5) 0.1766(2) 0.0454(8) Uani d . 1
H H30 1.0722 1.9293 0.2131 0.054 Uiso calc R 1
C C31 1.03846(12) 1.6258(5) 0.1212(3) 0.0547(10) Uani d . 1
H H31 1.0340 1.5170 0.1114 0.066 Uiso calc R 1
C C32 1.02334(13) 1.7432(4) 0.0738(2) 0.0483(8) Uani d . 1
H H32 1.0064 1.7301 0.0235 0.058 Uiso calc R 1
C C33 0.66493(9) 0.3935(4) 0.0907(2) 0.0411(8) Uani d . 1
C C34 0.67292(10) 0.3682(4) 0.0262(2) 0.0411(8) Uani d . 1
H H34 0.6957 0.3967 0.0284 0.049 Uiso calc R 1
C C35 0.64825(10) 0.3023(4) -0.0407(2) 0.0439(8) Uani d . 1
C C36 0.61506(11) 0.2488(6) -0.0404(3) 0.0637(12) Uani d . 1
H H36 0.5982 0.1988 -0.0838 0.076 Uiso calc R 1
C C37 0.60758(12) 0.2704(7) 0.0240(3) 0.0771(15) Uani d . 1
H H37 0.5855 0.2359 0.0235 0.092 Uiso calc R 1
C C38 0.63196(11) 0.3413(5) 0.0888(3) 0.0608(11) Uani d . 1
H H38 0.6264 0.3547 0.1319 0.073 Uiso calc R 1
C C39 0.69031(10) 0.4763(6) 0.1622(2) 0.0493(9) Uani d . 1
H H39A 0.6808 0.5818 0.1649 0.059 Uiso calc R 1
H H39B 0.6913 0.4163 0.2070 0.059 Uiso calc R 1
C C40 0.65591(12) 0.2791(5) -0.1116(2) 0.0527(10) Uani d . 1
H H40A 0.6646 0.1708 -0.1121 0.063 Uiso calc R 1
H H40B 0.6336 0.2922 -0.1569 0.063 Uiso calc R 1
C C41 0.75422(9) 0.3932(5) 0.2001(2) 0.0395(7) Uani d . 1
H H41 0.7532 0.3069 0.2304 0.047 Uiso calc R 1
C C42 0.77332(10) 0.5634(5) 0.1397(2) 0.0454(9) Uani d . 1
H H42 0.7883 0.6167 0.1203 0.054 Uiso calc R 1
C C43 0.73872(11) 0.6045(5) 0.1258(2) 0.0500(9) Uani d . 1
H H43 0.7256 0.6897 0.0961 0.060 Uiso calc R 1
C C44 0.68079(11) 0.5527(4) -0.1113(2) 0.0443(8) Uani d . 1
H H44 0.6605 0.6060 -0.1109 0.053 Uiso calc R 1
C C45 0.71658(12) 0.3625(5) -0.1148(3) 0.0569(12) Uani d . 1
H H45 0.7263 0.2621 -0.1162 0.068 Uiso calc R 1
C C46 0.73280(12) 0.5052(5) -0.1118(3) 0.0574(11) Uani d . 1
H H46 0.7557 0.5195 -0.1123 0.069 Uiso calc R 1
C C47 0.90247(12) -0.2141(5) 0.2008(3) 0.0539(10) Uani d . 1
C C48 0.87886(11) -0.1601(5) 0.1295(3) 0.0522(11) Uani d . 1
H H48 0.8544 -0.1502 0.1203 0.063 Uiso calc R 1
C C49 0.88990(11) -0.1212(5) 0.0726(3) 0.0539(10) Uani d . 1
C C50 0.92663(13) -0.1419(8) 0.0876(4) 0.0871(19) Uani d . 1
H H50 0.9353 -0.1144 0.0503 0.104 Uiso calc R 1
C C51 0.94985(14) -0.2023(9) 0.1570(4) 0.105(2) Uani d . 1
H H51 0.9739 -0.2216 0.1650 0.126 Uiso calc R 1
C C52 0.93837(13) -0.2346(7) 0.2146(3) 0.0754(14) Uani d . 1
H H52 0.9546 -0.2702 0.2624 0.090 Uiso calc R 1
C C53 0.89022(15) -0.2455(5) 0.2657(3) 0.0686(13) Uani d . 1
H H53A 0.8796 -0.3515 0.2596 0.082 Uiso calc R 1
H H53B 0.9110 -0.2429 0.3145 0.082 Uiso calc R 1
C C54 0.86549(11) -0.0512(7) -0.0032(3) 0.0683(13) Uani d . 1
H H54A 0.8756 0.0500 -0.0104 0.082 Uiso calc R 1
H H54B 0.8650 -0.1226 -0.0442 0.082 Uiso calc R 1
C C55 0.86523(10) 0.0307(5) 0.2551(2) 0.0477(9) Uani d . 1
H H55 0.8846 0.0777 0.2476 0.057 Uiso calc R 1
C C56 0.83185(12) -0.1475(5) 0.2756(3) 0.0569(11) Uani d . 1
H H56 0.8230 -0.2448 0.2848 0.068 Uiso calc R 1
C C57 0.81559(12) -0.0032(5) 0.2682(3) 0.0577(11) Uani d . 1
H H57 0.7934 0.0160 0.2716 0.069 Uiso calc R 1
C C58 0.79931(10) -0.1172(5) -0.0483(2) 0.0443(8) Uani d . 1
H H58 0.7997 -0.2040 -0.0789 0.053 Uiso calc R 1
C C59 0.81691(11) 0.0885(5) 0.0286(3) 0.0558(10) Uani d . 1
H H59 0.8310 0.1692 0.0603 0.067 Uiso calc R 1
C C60 0.78207(11) 0.0606(5) 0.0121(2) 0.0508(9) Uani d . 1
H H60 0.7675 0.1193 0.0306 0.061 Uiso calc R 1
N N1 0.99640(7) 0.9767(4) 0.44781(17) 0.0465(7) Uani d . 1
N N2 0.99305(12) 1.0966(5) 0.3421(2) 0.0742(12) Uani d . 1
N N3 1.06230(8) 1.6941(4) 0.18881(18) 0.0462(7) Uani d . 1
N N4 1.03573(8) 1.8886(4) 0.10787(17) 0.0450(7) Uani d . 1
N N5 0.78300(7) 0.4332(4) 0.18614(16) 0.0371(6) Uani d . 1
N N6 0.72710(7) 0.4932(4) 0.16494(18) 0.0393(6) Uani d . 1
N N7 0.68316(9) 0.3936(4) -0.11539(18) 0.0432(7) Uani d . 1
N N8 0.71057(9) 0.6254(4) -0.10782(17) 0.0412(7) Uani d . 1
N N9 0.83720(8) 0.1105(3) 0.25486(16) 0.0375(6) Uani d . 1
N N10 0.86308(9) -0.1245(3) 0.2673(2) 0.0470(8) Uani d . 1
N N11 0.82815(9) -0.0243(4) -0.01004(19) 0.0507(8) Uani d . 1
N N12 0.77082(8) -0.0709(4) -0.03729(16) 0.0388(6) Uani d . 1
O O1 0.82100(8) 0.4022(4) 0.37739(16) 0.0633(9) Uani d . 1
O O2 0.86234(7) 0.4545(3) 0.33092(13) 0.0437(6) Uani d . 1
O O3 0.98440(8) 0.6394(4) 0.49879(19) 0.0644(8) Uani d . 1
O O4 0.98665(7) 0.8021(4) 0.59319(16) 0.0507(7) Uani d . 1
O O5 0.90235(7) 0.6743(4) 0.72135(15) 0.0462(6) Uani d . 1
O O6 0.84740(6) 0.5887(3) 0.64960(12) 0.0374(5) Uani d . 1
O O7 1.06634(6) 0.8080(3) 0.54352(15) 0.0453(6) Uani d . 1
O O8 1.08047(8) 0.7802(4) 0.66712(17) 0.0662(9) Uani d . 1
O O9 1.19166(7) 0.4901(3) 0.82024(13) 0.0385(5) Uani d . 1
O O10 1.22859(7) 0.3927(4) 0.77018(14) 0.0512(7) Uani d . 1
O O11 1.20524(6) 0.5743(3) 0.49788(13) 0.0385(5) Uani d . 1
O O12 1.14910(7) 0.6434(3) 0.42198(14) 0.0434(6) Uani d . 1

loop_
_atom_site_aniso_label
_atom_site_aniso_U_11
_atom_site_aniso_U_22
_atom_site_aniso_U_33
_atom_site_aniso_U_12
_atom_site_aniso_U_13
_atom_site_aniso_U_23
Co1 0.0303(2) 0.0316(2) 0.02300(19) 0.00024(17) 0.01277(16) -0.00072(16)
Co2 0.0351(2) 0.0313(2) 0.0212(2) 0.00180(17) 0.01375(18) 0.00224(16)
Co3 0.03313(19) 0.0381(2) 0.0418(3) -0.00110(19) 0.0225(2) 0.00081(18)
C1 0.0349(16) 0.0375(17) 0.0241(15) -0.0046(13) 0.0130(13) -0.0011(12)
C2 0.0373(16) 0.051(2) 0.0301(16) 0.0005(14) 0.0224(14) 0.0007(14)
C3 0.0301(15) 0.049(2) 0.0348(17) -0.0035(13) 0.0156(14) 0.0018(14)
C4 0.0302(16) 0.045(2) 0.0309(18) -0.0058(13) 0.0135(14) -0.0035(13)
C5 0.0315(15) 0.0360(17) 0.0240(15) 0.0029(13) 0.0140(13) 0.0022(13)
C6 0.0270(14) 0.0382(17) 0.0277(16) -0.0057(13) 0.0153(13) 0.0019(13)
C7 0.0442(18) 0.0360(18) 0.0278(16) -0.0030(14) 0.0180(15) 0.0026(13)
C8 0.0314(16) 0.064(2) 0.044(2) -0.0013(15) 0.0195(16) 0.0092(17)
C9 0.0299(15) 0.0352(16) 0.0247(15) 0.0046(13) 0.0134(13) 0.0031(13)
C10 0.0285(14) 0.0422(18) 0.0350(17) 0.0010(13) 0.0166(14) 0.0037(13)
C11 0.0308(14) 0.0472(18) 0.0262(15) 0.0040(13) 0.0179(13) 0.0072(13)
C12 0.0312(14) 0.0323(15) 0.0226(15) -0.0008(12) 0.0138(13) -0.0006(11)
C13 0.0303(15) 0.0336(16) 0.0203(14) -0.0036(12) 0.0115(12) 0.0008(11)
C14 0.0279(14) 0.0358(16) 0.0222(14) -0.0031(13) 0.0132(12) 0.0015(12)
C15 0.0280(15) 0.0456(18) 0.0232(15) -0.0004(12) 0.0101(13) 0.0062(12)
C16 0.0314(15) 0.052(2) 0.051(2) 0.0041(14) 0.0224(16) 0.0108(16)
C17 0.0400(17) 0.0303(16) 0.0215(15) 0.0045(13) 0.0124(13) 0.0040(11)
C18 0.0381(17) 0.0370(16) 0.0186(15) -0.0052(14) 0.0134(13) -0.0029(13)
C19 0.096(3) 0.050(2) 0.0300(19) -0.007(2) 0.016(2) 0.0088(16)
C20 0.098(3) 0.053(2) 0.0288(19) 0.010(2) 0.023(2) 0.0062(16)
C21 0.060(2) 0.048(2) 0.039(2) 0.0117(17) 0.0187(18) 0.0094(16)
C22 0.068(3) 0.044(2) 0.054(2) -0.0013(18) 0.031(2) -0.0015(17)
C23 0.093(3) 0.064(3) 0.054(3) -0.008(2) 0.042(3) -0.012(2)
C24 0.083(3) 0.070(3) 0.053(3) -0.013(2) 0.036(2) 0.006(2)
C25 0.101(6) 0.072(3) 0.034(2) -0.037(4) 0.012(3) 0.010(2)
C26 0.056(2) 0.081(3) 0.054(2) 0.026(2) 0.027(2) 0.029(2)
C27 0.062(2) 0.043(2) 0.0372(19) -0.0018(16) 0.0137(17) 0.0066(15)
C28 0.063(3) 0.090(4) 0.085(4) -0.011(3) -0.036(3) 0.039(3)
C29 0.0394(19) 0.076(3) 0.083(3) -0.0050(19) 0.003(2) 0.010(3)
C30 0.0425(17) 0.058(2) 0.0362(19) 0.0003(15) 0.0157(16) 0.0003(15)
C31 0.066(3) 0.048(2) 0.050(2) 0.0044(18) 0.024(2) 0.0058(17)
C32 0.063(2) 0.0434(17) 0.0320(16) -0.003(2) 0.0119(15) -0.0005(18)
C33 0.0334(16) 0.0413(19) 0.055(2) 0.0097(14) 0.0242(16) 0.0046(16)
C34 0.0332(17) 0.045(2) 0.048(2) -0.0034(14) 0.0192(16) -0.0005(15)
C35 0.0402(18) 0.0295(18) 0.061(2) -0.0023(14) 0.0188(18) -0.0015(16)
C36 0.044(2) 0.065(3) 0.076(3) -0.0137(18) 0.016(2) -0.020(2)
C37 0.046(2) 0.096(4) 0.103(4) -0.019(2) 0.044(3) -0.019(3)
C38 0.044(2) 0.075(3) 0.071(3) -0.0021(19) 0.032(2) -0.003(2)
C39 0.0334(17) 0.070(3) 0.046(2) 0.0090(17) 0.0180(16) -0.0026(18)
C40 0.062(2) 0.037(2) 0.053(2) -0.0155(17) 0.016(2) -0.0108(16)
C41 0.0369(17) 0.046(2) 0.0390(19) 0.0025(15) 0.0187(15) 0.0085(16)
C42 0.0419(18) 0.047(2) 0.044(2) -0.0026(15) 0.0124(17) 0.0144(16)
C43 0.052(2) 0.037(2) 0.051(2) 0.0061(16) 0.0092(19) 0.0096(17)
C44 0.055(2) 0.0317(19) 0.053(2) 0.0009(15) 0.0287(18) -0.0012(15)
C45 0.063(3) 0.034(2) 0.073(3) 0.0094(17) 0.027(2) -0.0030(18)
C46 0.057(2) 0.045(2) 0.075(3) 0.0027(17) 0.031(2) -0.0091(19)
C47 0.056(2) 0.031(2) 0.075(3) 0.0022(16) 0.026(2) -0.0008(18)
C48 0.040(2) 0.046(2) 0.076(3) -0.0025(15) 0.029(2) -0.0077(19)
C49 0.0373(19) 0.065(3) 0.061(3) -0.0113(18) 0.0203(19) -0.015(2)
C50 0.047(3) 0.138(6) 0.092(4) -0.005(3) 0.045(3) -0.003(4)
C51 0.043(2) 0.166(7) 0.109(5) 0.016(3) 0.035(3) 0.011(5)
C52 0.052(2) 0.087(4) 0.086(4) 0.014(2) 0.027(3) 0.005(3)
C53 0.089(3) 0.036(2) 0.094(4) 0.017(2) 0.050(3) 0.014(2)
C54 0.044(2) 0.097(4) 0.073(3) -0.023(2) 0.033(2) -0.015(3)
C55 0.049(2) 0.0342(19) 0.064(3) -0.0012(15) 0.0265(19) 0.0047(16)
C56 0.064(3) 0.039(2) 0.073(3) -0.0108(18) 0.033(2) 0.0069(19)
C57 0.054(2) 0.048(2) 0.079(3) -0.0028(18) 0.035(2) 0.010(2)
C58 0.0407(19) 0.055(2) 0.044(2) -0.0129(17) 0.0235(17) -0.0155(17)
C59 0.053(2) 0.048(2) 0.058(3) -0.0123(18) 0.013(2) -0.0193(19)
C60 0.051(2) 0.050(2) 0.045(2) 0.0028(17) 0.0120(18) -0.0127(17)
N1 0.0402(14) 0.0478(17) 0.0408(16) 0.0028(12) 0.0045(13) 0.0083(13)
N2 0.091(3) 0.065(2) 0.0373(19) -0.020(2) -0.0067(19) 0.0183(16)
N3 0.0461(15) 0.0520(18) 0.0407(17) 0.0064(13) 0.0171(14) 0.0080(13)
N4 0.0441(16) 0.0501(18) 0.0401(17) 0.0016(12) 0.0158(14) 0.0003(12)
N5 0.0317(13) 0.0466(17) 0.0342(15) 0.0009(12) 0.0142(12) 0.0060(12)
N6 0.0302(14) 0.0468(17) 0.0401(16) 0.0078(12) 0.0128(13) 0.0024(12)
N7 0.0554(17) 0.0328(16) 0.0444(17) -0.0019(13) 0.0229(15) -0.0051(13)
N8 0.0517(18) 0.0335(15) 0.0416(18) 0.0041(12) 0.0216(15) 0.0040(12)
N9 0.0451(15) 0.0330(14) 0.0369(16) 0.0009(13) 0.0187(14) 0.0021(11)
N10 0.062(2) 0.0278(15) 0.055(2) 0.0016(13) 0.0273(17) 0.0043(13)
N11 0.0424(17) 0.062(2) 0.0483(19) -0.0107(15) 0.0187(15) -0.0077(15)
N12 0.0387(14) 0.0424(17) 0.0362(16) -0.0041(12) 0.0156(13) -0.0074(12)
O1 0.0578(18) 0.095(2) 0.0349(15) -0.0405(17) 0.0152(13) -0.0052(15)
O2 0.0546(14) 0.0548(15) 0.0264(12) -0.0092(12) 0.0211(11) -0.0103(11)
O3 0.0546(16) 0.076(2) 0.082(2) -0.0042(13) 0.0476(17) -0.0020(15)
O4 0.0358(13) 0.0724(19) 0.0463(16) -0.0151(13) 0.0186(12) 0.0008(13)
O5 0.0465(14) 0.0647(17) 0.0266(13) -0.0065(12) 0.0134(12) -0.0148(11)
O6 0.0324(11) 0.0578(16) 0.0264(11) 0.0010(10) 0.0164(10) 0.0023(10)
O7 0.0299(12) 0.0537(16) 0.0479(16) 0.0108(11) 0.0107(12) -0.0028(12)
O8 0.0665(17) 0.084(2) 0.073(2) 0.0311(15) 0.0534(17) 0.0310(16)
O9 0.0526(13) 0.0450(14) 0.0242(11) 0.0130(10) 0.0216(10) 0.0073(9)
O10 0.0534(16) 0.0716(19) 0.0305(13) 0.0307(14) 0.0185(12) 0.0079(13)
O11 0.0402(12) 0.0542(16) 0.0281(12) 0.0005(11) 0.0209(10) 0.0013(10)
O12 0.0443(14) 0.0631(18) 0.0216(12) -0.0033(11) 0.0117(11) 0.0086(11)

loop_
_atom_type_symbol
_atom_type_description
_atom_type_scat_dispersion_real
_atom_type_scat_dispersion_imag
_atom_type_scat_source
C C 0.0033 0.0016 'International Tables Vol C Tables 4.2.6.8 and 6.1.1.4'
H H 0.0000 0.0000 'International Tables Vol C Tables 4.2.6.8 and 6.1.1.4'
N N 0.0061 0.0033 'International Tables Vol C Tables 4.2.6.8 and 6.1.1.4'
O O 0.0106 0.0060 'International Tables Vol C Tables 4.2.6.8 and 6.1.1.4'
Co Co 0.3494 0.9721 'International Tables Vol C Tables 4.2.6.8 and 6.1.1.4'

loop_
_geom_angle_atom_site_label_1
_geom_angle_atom_site_label_2
_geom_angle_atom_site_label_3
_geom_angle_site_symmetry_1
_geom_angle_site_symmetry_3
_geom_angle
O2 Co1 O6 . 2_564 112.58(10)
O2 Co1 N5 . . 113.14(12)
O6 Co1 N5 2_564 . 94.78(10)
O2 Co1 N9 . . 108.21(12)
O6 Co1 N9 2_564 . 112.98(11)
N5 Co1 N9 . . 114.82(12)
O9 Co2 O11 . 2_565 110.32(10)
O9 Co2 N12 . 3_556 112.67(12)
O11 Co2 N12 2_565 3_556 95.68(11)
O9 Co2 N8 . 3_546 112.65(12)
O11 Co2 N8 2_565 3_546 109.52(11)
N12 Co2 N8 3_556 3_546 114.69(12)
O4 Co3 O7 . . 136.24(10)
O4 Co3 N4 . 2_585 105.85(12)
O7 Co3 N4 . 2_585 107.86(11)
O4 Co3 N1 . . 107.75(12)
O7 Co3 N1 . . 96.46(11)
N4 Co3 N1 2_585 . 94.74(12)
C2 C1 C6 . . 118.6(3)
C2 C1 C7 . . 120.4(3)
C6 C1 C7 . . 121.0(3)
C3 C2 C1 . . 120.6(3)
C3 C2 H2 . . 119.7
C1 C2 H2 . . 119.7
C2 C3 C4 . . 120.4(3)
C2 C3 C8 . . 119.0(3)
C4 C3 C8 . . 120.6(3)
C3 C4 C5 . . 119.9(3)
C3 C4 H4 . . 120.0
C5 C4 H4 . . 120.0
C6 C5 C4 . . 119.6(3)
C6 C5 C9 . . 122.9(3)
C4 C5 C9 . . 117.5(3)
C5 C6 C1 . . 120.8(3)
C5 C6 H6 . . 119.6
C1 C6 H6 . . 119.6
O1 C7 O2 . . 123.0(3)
O1 C7 C1 . . 121.9(3)
O2 C7 C1 . . 115.2(3)
O3 C8 O4 . . 122.4(3)
O3 C8 C3 . . 120.1(4)
O4 C8 C3 . . 117.4(3)
O5 C9 O6 . . 122.8(3)
O5 C9 C5 . . 121.4(3)
O6 C9 C5 . . 115.8(3)
C11 C10 C15 . . 119.0(3)
C11 C10 C16 . . 120.7(3)
C15 C10 C16 . . 120.2(3)
C10 C11 C12 . . 121.0(3)
C10 C11 H11 . . 119.5
C12 C11 H11 . . 119.5
C13 C12 C11 . . 119.6(3)
C13 C12 C17 . . 120.6(3)
C11 C12 C17 . . 119.9(3)
C12 C13 C14 . . 120.0(3)
C12 C13 H13 . . 120.0
C14 C13 H13 . . 120.0
C15 C14 C13 . . 119.5(3)
C15 C14 C18 . . 119.3(3)
C13 C14 C18 . . 121.2(3)
C14 C15 C10 . . 120.8(3)
C14 C15 H15 . . 119.6
C10 C15 H15 . . 119.6
O8 C16 O7 . . 123.2(3)
O8 C16 C10 . . 120.1(3)
O7 C16 C10 . . 116.8(3)
O10 C17 O9 . . 123.6(3)
O10 C17 C12 . . 121.7(3)
O9 C17 C12 . . 114.7(3)
O12 C18 O11 . . 124.3(3)
O12 C18 C14 . . 119.1(3)
O11 C18 C14 . . 116.4(3)
C20 C19 C24 . . 118.0(4)
C20 C19 C25 . . 118.4(4)
C24 C19 C25 . . 123.6(4)
C21 C20 C19 . . 121.7(4)
C21 C20 H20 . . 119.2
C19 C20 H20 . . 119.2
C20 C21 C22 . . 120.4(4)
C20 C21 C26 . . 119.6(4)
C22 C21 C26 . . 120.0(4)
C23 C22 C21 . . 119.3(4)
C23 C22 H22 . . 120.4
C21 C22 H22 . . 120.4
C22 C23 C24 . . 120.6(4)
C22 C23 H23 . . 119.7
C24 C23 H23 . . 119.7
C23 C24 C19 . . 120.1(4)
C23 C24 H24 . . 119.9
C19 C24 H24 . . 119.9
N2 C25 C19 . . 112.7(4)
N2 C25 H25A . . 109.0
C19 C25 H25A . . 109.0
N2 C25 H25B . . 109.0
C19 C25 H25B . . 109.0
H25A C25 H25B . . 107.8
N3 C26 C21 . . 111.1(3)
N3 C26 H26A . . 109.4
C21 C26 H26A . . 109.4
N3 C26 H26B . . 109.4
C21 C26 H26B . . 109.4
H26A C26 H26B . . 108.0
N1 C27 N2 . . 111.0(4)
N1 C27 H27 . . 124.5
N2 C27 H27 . . 124.5
C29 C28 N2 . . 107.8(4)
C29 C28 H28 . . 126.1
N2 C28 H28 . . 126.1
C28 C29 N1 . . 108.4(5)
C28 C29 H29 . . 125.8
N1 C29 H29 . . 125.8
N4 C30 N3 . . 112.0(3)
N4 C30 H30 . . 124.0
N3 C30 H30 . . 124.0
C32 C31 N3 . . 106.8(4)
C32 C31 H31 . . 126.6
N3 C31 H31 . . 126.6
C31 C32 N4 . . 111.0(4)
C31 C32 H32 . . 124.5
N4 C32 H32 . . 124.5
C38 C33 C34 . . 118.6(4)
C38 C33 C39 . . 118.3(4)
C34 C33 C39 . . 123.1(3)
C35 C34 C33 . . 122.1(3)
C35 C34 H34 . . 118.9
C33 C34 H34 . . 118.9
C34 C35 C36 . . 117.7(4)
C34 C35 C40 . . 122.9(3)
C36 C35 C40 . . 119.3(4)
C37 C36 C35 . . 119.9(4)
C37 C36 H36 . . 120.1
C35 C36 H36 . . 120.1
C38 C37 C36 . . 121.3(4)
C38 C37 H37 . . 119.4
C36 C37 H37 . . 119.4
C37 C38 C33 . . 120.2(4)
C37 C38 H38 . . 119.9
C33 C38 H38 . . 119.9
N6 C39 C33 . . 113.3(3)
N6 C39 H39A . . 108.9
C33 C39 H39A . . 108.9
N6 C39 H39B . . 108.9
C33 C39 H39B . . 108.9
H39A C39 H39B . . 107.7
N7 C40 C35 . . 112.0(3)
N7 C40 H40A . . 109.2
C35 C40 H40A . . 109.2
N7 C40 H40B . . 109.2
C35 C40 H40B . . 109.2
H40A C40 H40B . . 107.9
N6 C41 N5 . . 110.5(3)
N6 C41 H41 . . 124.7
N5 C41 H41 . . 124.7
C43 C42 N5 . . 110.0(3)
C43 C42 H42 . . 125.0
N5 C42 H42 . . 125.0
C42 C43 N6 . . 105.2(3)
C42 C43 H43 . . 127.4
N6 C43 H43 . . 127.4
N8 C44 N7 . . 112.1(3)
N8 C44 H44 . . 123.9
N7 C44 H44 . . 123.9
C46 C45 N7 . . 106.8(4)
C46 C45 H45 . . 126.6
N7 C45 H45 . . 126.6
C45 C46 N8 . . 109.7(4)
C45 C46 H46 . . 125.1
N8 C46 H46 . . 125.1
C52 C47 C48 . . 119.6(5)
C52 C47 C53 . . 118.6(5)
C48 C47 C53 . . 121.8(4)
C49 C48 C47 . . 122.5(4)
C49 C48 H48 . . 118.8
C47 C48 H48 . . 118.8
C48 C49 C50 . . 117.3(5)
C48 C49 C54 . . 123.7(4)
C50 C49 C54 . . 119.0(4)
C51 C50 C49 . . 120.5(5)
C51 C50 H50 . . 119.8
C49 C50 H50 . . 119.8
C52 C51 C50 . . 121.1(5)
C52 C51 H51 . . 119.4
C50 C51 H51 . . 119.4
C51 C52 C47 . . 119.0(5)
C51 C52 H52 . . 120.5
C47 C52 H52 . . 120.5
N10 C53 C47 . . 111.7(4)
N10 C53 H53A . . 109.3
C47 C53 H53A . . 109.3
N10 C53 H53B . . 109.3
C47 C53 H53B . . 109.3
H53A C53 H53B . . 107.9
N11 C54 C49 . . 114.0(3)
N11 C54 H54A . . 108.8
C49 C54 H54A . . 108.8
N11 C54 H54B . . 108.8
C49 C54 H54B . . 108.8
H54A C54 H54B . . 107.7
N9 C55 N10 . . 112.6(3)
N9 C55 H55 . . 123.7
N10 C55 H55 . . 123.7
N10 C56 C57 . . 107.3(3)
N10 C56 H56 . . 126.4
C57 C56 H56 . . 126.4
C56 C57 N9 . . 108.7(4)
C56 C57 H57 . . 125.6
N9 C57 H57 . . 125.6
N12 C58 N11 . . 111.7(3)
N12 C58 H58 . . 124.2
N11 C58 H58 . . 124.2
C60 C59 N11 . . 106.9(3)
C60 C59 H59 . . 126.5
N11 C59 H59 . . 126.5
C59 C60 N12 . . 109.2(3)
C59 C60 H60 . . 125.4
N12 C60 H60 . . 125.4
C27 N1 C29 . . 105.9(3)
C27 N1 Co3 . . 121.0(2)
C29 N1 Co3 . . 131.7(3)
C27 N2 C28 . . 107.0(4)
C27 N2 C25 . . 125.4(5)
C28 N2 C25 . . 127.4(5)
C30 N3 C31 . . 105.4(3)
C30 N3 C26 . . 129.0(4)
C31 N3 C26 . . 125.2(4)
C30 N4 C32 . . 104.7(3)
C30 N4 Co3 . 2_584 127.6(3)
C32 N4 Co3 . 2_584 127.5(3)
C41 N5 C42 . . 106.2(3)
C41 N5 Co1 . . 128.5(2)
C42 N5 Co1 . . 124.5(2)
C41 N6 C43 . . 108.0(3)
C41 N6 C39 . . 125.2(3)
C43 N6 C39 . . 126.5(3)
C44 N7 C45 . . 106.3(3)
C44 N7 C40 . . 124.8(3)
C45 N7 C40 . . 128.5(3)
C44 N8 C46 . . 105.0(3)
C44 N8 Co2 . 3_454 122.5(2)
C46 N8 Co2 . 3_454 132.2(3)
C55 N9 C57 . . 104.6(3)
C55 N9 Co1 . . 120.2(2)
C57 N9 Co1 . . 135.2(3)
C55 N10 C56 . . 106.8(3)
C55 N10 C53 . . 124.1(3)
C56 N10 C53 . . 129.0(3)
C58 N11 C59 . . 106.7(3)
C58 N11 C54 . . 126.3(4)
C59 N11 C54 . . 126.5(4)
C58 N12 C60 . . 105.5(3)
C58 N12 Co2 . 3_444 131.2(2)
C60 N12 Co2 . 3_444 122.7(2)
C7 O2 Co1 . . 118.4(2)
C8 O4 Co3 . . 103.5(2)
C9 O6 Co1 . 2_565 114.3(2)
C16 O7 Co3 . . 104.4(2)
C17 O9 Co2 . . 114.0(2)
C18 O11 Co2 . 2_564 113.1(2)

loop_
_geom_bond_atom_site_label_1
_geom_bond_atom_site_label_2
_geom_bond_site_symmetry_2
_geom_bond_distance
_geom_bond_publ_flag
Co1 O2 . 1.929(2) y
Co1 O6 2_564 1.976(2) y
Co1 N5 . 2.007(3) y
Co1 N9 . 2.012(3) y
Co2 O9 . 1.945(2) y
Co2 O11 2_565 1.975(2) y
Co2 N12 3_556 2.014(3) y
Co2 N8 3_546 2.019(3) y
Co3 O4 . 1.968(2) y
Co3 O7 . 1.986(2) y
Co3 N4 2_585 2.036(3) y
Co3 N1 . 2.067(3) y
C1 C2 . 1.393(4) ?
C1 C6 . 1.399(4) ?
C1 C7 . 1.493(5) ?
C2 C3 . 1.374(5) ?
C2 H2 . 0.9300 ?
C3 C4 . 1.379(5) ?
C3 C8 . 1.507(4) ?
C4 C5 . 1.397(5) ?
C4 H4 . 0.9300 ?
C5 C6 . 1.373(5) ?
C5 C9 . 1.500(4) ?
C6 H6 . 0.9300 ?
C7 O1 . 1.227(4) ?
C7 O2 . 1.281(4) ?
C8 O3 . 1.234(5) ?
C8 O4 . 1.290(5) ?
C9 O5 . 1.218(4) ?
C9 O6 . 1.293(4) ?
C10 C11 . 1.379(5) ?
C10 C15 . 1.391(4) ?
C10 C16 . 1.514(4) ?
C11 C12 . 1.389(4) ?
C11 H11 . 0.9300 ?
C12 C13 . 1.383(4) ?
C12 C17 . 1.507(4) ?
C13 C14 . 1.398(4) ?
C13 H13 . 0.9300 ?
C14 C15 . 1.381(4) ?
C14 C18 . 1.508(4) ?
C15 H15 . 0.9300 ?
C16 O8 . 1.240(4) ?
C16 O7 . 1.241(4) ?
C17 O10 . 1.222(4) ?
C17 O9 . 1.277(4) ?
C18 O12 . 1.242(4) ?
C18 O11 . 1.268(4) ?
C19 C20 . 1.381(6) ?
C19 C24 . 1.396(6) ?
C19 C25 . 1.497(7) ?
C20 C21 . 1.363(6) ?
C20 H20 . 0.9300 ?
C21 C22 . 1.379(5) ?
C21 C26 . 1.514(5) ?
C22 C23 . 1.374(6) ?
C22 H22 . 0.9300 ?
C23 C24 . 1.384(6) ?
C23 H23 . 0.9300 ?
C24 H24 . 0.9300 ?
C25 N2 . 1.465(6) ?
C25 H25A . 0.9700 ?
C25 H25B . 0.9700 ?
C26 N3 . 1.448(5) ?
C26 H26A . 0.9700 ?
C26 H26B . 0.9700 ?
C27 N1 . 1.316(5) ?
C27 N2 . 1.336(5) ?
C27 H27 . 0.9300 ?
C28 C29 . 1.345(8) ?
C28 N2 . 1.341(7) ?
C28 H28 . 0.9300 ?
C29 N1 . 1.367(5) ?
C29 H29 . 0.9300 ?
C30 N4 . 1.301(5) ?
C30 N3 . 1.348(5) ?
C30 H30 . 0.9300 ?
C31 C32 . 1.305(5) ?
C31 N3 . 1.380(5) ?
C31 H31 . 0.9300 ?
C32 N4 . 1.373(4) ?
C32 H32 . 0.9300 ?
C33 C38 . 1.381(5) ?
C33 C34 . 1.388(5) ?
C33 C39 . 1.501(6) ?
C34 C35 . 1.376(5) ?
C34 H34 . 0.9300 ?
C35 C36 . 1.408(5) ?
C35 C40 . 1.497(5) ?
C36 C37 . 1.372(7) ?
C36 H36 . 0.9300 ?
C37 C38 . 1.364(7) ?
C37 H37 . 0.9300 ?
C38 H38 . 0.9300 ?
C39 N6 . 1.464(4) ?
C39 H39A . 0.9700 ?
C39 H39B . 0.9700 ?
C40 N7 . 1.476(5) ?
C40 H40A . 0.9700 ?
C40 H40B . 0.9700 ?
C41 N6 . 1.325(4) ?
C41 N5 . 1.325(4) ?
C41 H41 . 0.9300 ?
C42 C43 . 1.353(5) ?
C42 N5 . 1.353(4) ?
C42 H42 . 0.9300 ?
C43 N6 . 1.378(5) ?
C43 H43 . 0.9300 ?
C44 N8 . 1.319(5) ?
C44 N7 . 1.337(5) ?
C44 H44 . 0.9300 ?
C45 C46 . 1.348(6) ?
C45 N7 . 1.363(5) ?
C45 H45 . 0.9300 ?
C46 N8 . 1.365(5) ?
C46 H46 . 0.9300 ?
C47 C52 . 1.371(6) ?
C47 C48 . 1.381(6) ?
C47 C53 . 1.510(6) ?
C48 C49 . 1.351(6) ?
C48 H48 . 0.9300 ?
C49 C50 . 1.399(6) ?
C49 C54 . 1.497(7) ?
C50 C51 . 1.370(8) ?
C50 H50 . 0.9300 ?
C51 C52 . 1.361(8) ?
C51 H51 . 0.9300 ?
C52 H52 . 0.9300 ?
C53 N10 . 1.494(5) ?
C53 H53A . 0.9700 ?
C53 H53B . 0.9700 ?
C54 N11 . 1.471(5) ?
C54 H54A . 0.9700 ?
C54 H54B . 0.9700 ?
C55 N9 . 1.306(5) ?
C55 N10 . 1.325(5) ?
C55 H55 . 0.9300 ?
C56 N10 . 1.337(5) ?
C56 C57 . 1.352(6) ?
C56 H56 . 0.9300 ?
C57 N9 . 1.375(5) ?
C57 H57 . 0.9300 ?
C58 N12 . 1.299(4) ?
C58 N11 . 1.344(5) ?
C58 H58 . 0.9300 ?
C59 C60 . 1.329(5) ?
C59 N11 . 1.371(5) ?
C59 H59 . 0.9300 ?
C60 N12 . 1.395(5) ?
C60 H60 . 0.9300 ?
N4 Co3 2_584 2.036(3) ?
N8 Co2 3_454 2.019(3) ?
N12 Co2 3_444 2.014(3) ?
O6 Co1 2_565 1.976(2) ?
O11 Co2 2_564 1.975(2) ?

loop_
_geom_torsion_atom_site_label_1
_geom_torsion_atom_site_label_2
_geom_torsion_atom_site_label_3
_geom_torsion_atom_site_label_4
_geom_torsion_site_symmetry_1
_geom_torsion_site_symmetry_4
_geom_torsion
C6 C1 C2 C3 . . -3.2(5)
C7 C1 C2 C3 . . 177.0(3)
C1 C2 C3 C4 . . 1.7(5)
C1 C2 C3 C8 . . -175.6(3)
C2 C3 C4 C5 . . 1.6(5)
C8 C3 C4 C5 . . 178.9(3)
C3 C4 C5 C6 . . -3.4(5)
C3 C4 C5 C9 . . -179.8(3)
C4 C5 C6 C1 . . 1.9(5)
C9 C5 C6 C1 . . 178.1(3)
C2 C1 C6 C5 . . 1.4(5)
C7 C1 C6 C5 . . -178.8(3)
C2 C1 C7 O1 . . 174.9(4)
C6 C1 C7 O1 . . -5.0(5)
C2 C1 C7 O2 . . -4.1(5)
C6 C1 C7 O2 . . 176.0(3)
C2 C3 C8 O3 . . -22.2(5)
C4 C3 C8 O3 . . 160.4(4)
C2 C3 C8 O4 . . 155.5(3)
C4 C3 C8 O4 . . -21.8(5)
C6 C5 C9 O5 . . 178.0(3)
C4 C5 C9 O5 . . -5.7(5)
C6 C5 C9 O6 . . -4.0(5)
C4 C5 C9 O6 . . 172.3(3)
C15 C10 C11 C12 . . -1.6(5)
C16 C10 C11 C12 . . 178.5(3)
C10 C11 C12 C13 . . 3.4(5)
C10 C11 C12 C17 . . -177.0(3)
C11 C12 C13 C14 . . -2.0(5)
C17 C12 C13 C14 . . 178.5(3)
C12 C13 C14 C15 . . -1.2(5)
C12 C13 C14 C18 . . 177.3(3)
C13 C14 C15 C10 . . 3.0(5)
C18 C14 C15 C10 . . -175.6(3)
C11 C10 C15 C14 . . -1.6(5)
C16 C10 C15 C14 . . 178.3(3)
C11 C10 C16 O8 . . 3.8(5)
C15 C10 C16 O8 . . -176.1(3)
C11 C10 C16 O7 . . -175.7(3)
C15 C10 C16 O7 . . 4.5(5)
C13 C12 C17 O10 . . -4.8(5)
C11 C12 C17 O10 . . 175.6(3)
C13 C12 C17 O9 . . 176.3(3)
C11 C12 C17 O9 . . -3.2(4)
C15 C14 C18 O12 . . -12.2(5)
C13 C14 C18 O12 . . 169.3(3)
C15 C14 C18 O11 . . 164.9(3)
C13 C14 C18 O11 . . -13.6(5)
C24 C19 C20 C21 . . -0.1(7)
C25 C19 C20 C21 . . -177.8(5)
C19 C20 C21 C22 . . -0.4(7)
C19 C20 C21 C26 . . -179.1(4)
C20 C21 C22 C23 . . 1.1(7)
C26 C21 C22 C23 . . 179.9(4)
C21 C22 C23 C24 . . -1.4(7)
C22 C23 C24 C19 . . 0.9(8)
C20 C19 C24 C23 . . -0.1(7)
C25 C19 C24 C23 . . 177.4(5)
C20 C19 C25 N2 . . 158.1(5)
C24 C19 C25 N2 . . -19.3(8)
C20 C21 C26 N3 . . 89.1(5)
C22 C21 C26 N3 . . -89.6(5)
N2 C28 C29 N1 . . 0.4(7)
N3 C31 C32 N4 . . -1.2(5)
C38 C33 C34 C35 . . 4.2(6)
C39 C33 C34 C35 . . -175.2(4)
C33 C34 C35 C36 . . -4.9(6)
C33 C34 C35 C40 . . 177.9(4)
C34 C35 C36 C37 . . 3.2(7)
C40 C35 C36 C37 . . -179.5(4)
C35 C36 C37 C38 . . -0.9(8)
C36 C37 C38 C33 . . 0.1(8)
C34 C33 C38 C37 . . -1.7(7)
C39 C33 C38 C37 . . 177.8(4)
C38 C33 C39 N6 . . 166.8(4)
C34 C33 C39 N6 . . -13.8(5)
C34 C35 C40 N7 . . -26.0(5)
C36 C35 C40 N7 . . 156.9(4)
N5 C42 C43 N6 . . -0.6(5)
N7 C45 C46 N8 . . 2.0(5)
C52 C47 C48 C49 . . -2.2(7)
C53 C47 C48 C49 . . 175.4(4)
C47 C48 C49 C50 . . 1.8(7)
C47 C48 C49 C54 . . -175.4(4)
C48 C49 C50 C51 . . 1.3(8)
C54 C49 C50 C51 . . 178.6(6)
C49 C50 C51 C52 . . -4.0(11)
C50 C51 C52 C47 . . 3.5(10)
C48 C47 C52 C51 . . -0.5(8)
C53 C47 C52 C51 . . -178.2(5)
C52 C47 C53 N10 . . 139.9(5)
C48 C47 C53 N10 . . -37.7(6)
C48 C49 C54 N11 . . 1.4(7)
C50 C49 C54 N11 . . -175.7(5)
N10 C56 C57 N9 . . 0.2(6)
N11 C59 C60 N12 . . 0.0(5)
N2 C27 N1 C29 . . -0.2(5)
N2 C27 N1 Co3 . . -168.1(3)
C28 C29 N1 C27 . . -0.2(6)
C28 C29 N1 Co3 . . 166.0(4)
O4 Co3 N1 C27 . . -167.6(3)
O7 Co3 N1 C27 . . -24.5(3)
N4 Co3 N1 C27 2_585 . 84.1(3)
O4 Co3 N1 C29 . . 28.1(4)
O7 Co3 N1 C29 . . 171.1(4)
N4 Co3 N1 C29 2_585 . -80.3(4)
N1 C27 N2 C28 . . 0.4(5)
N1 C27 N2 C25 . . 174.4(4)
C29 C28 N2 C27 . . -0.5(6)
C29 C28 N2 C25 . . -174.3(5)
C19 C25 N2 C27 . . -85.7(7)
C19 C25 N2 C28 . . 87.1(7)
N4 C30 N3 C31 . . -0.2(4)
N4 C30 N3 C26 . . -173.9(3)
C32 C31 N3 C30 . . 0.9(4)
C32 C31 N3 C26 . . 174.9(3)
C21 C26 N3 C30 . . 102.9(5)
C21 C26 N3 C31 . . -69.7(5)
N3 C30 N4 C32 . . -0.5(4)
N3 C30 N4 Co3 . 2_584 -176.1(2)
C31 C32 N4 C30 . . 1.1(5)
C31 C32 N4 Co3 . 2_584 176.7(3)
N6 C41 N5 C42 . . -0.4(4)
N6 C41 N5 Co1 . . 170.1(2)
C43 C42 N5 C41 . . 0.6(5)
C43 C42 N5 Co1 . . -170.4(3)
O2 Co1 N5 C41 . . -84.7(3)
O6 Co1 N5 C41 2_564 . 158.3(3)
N9 Co1 N5 C41 . . 40.2(4)
O2 Co1 N5 C42 . . 84.2(3)
O6 Co1 N5 C42 2_564 . -32.8(3)
N9 Co1 N5 C42 . . -150.9(3)
N5 C41 N6 C43 . . 0.1(4)
N5 C41 N6 C39 . . 174.2(3)
C42 C43 N6 C41 . . 0.3(4)
C42 C43 N6 C39 . . -173.7(4)
C33 C39 N6 C41 . . -94.9(5)
C33 C39 N6 C43 . . 78.1(5)
N8 C44 N7 C45 . . -0.3(5)
N8 C44 N7 C40 . . 173.2(3)
C46 C45 N7 C44 . . -1.1(5)
C46 C45 N7 C40 . . -174.2(4)
C35 C40 N7 C44 . . -54.8(5)
C35 C40 N7 C45 . . 117.2(5)
N7 C44 N8 C46 . . 1.5(4)
N7 C44 N8 Co2 . 3_454 -172.7(2)
C45 C46 N8 C44 . . -2.1(5)
C45 C46 N8 Co2 . 3_454 171.2(3)
N10 C55 N9 C57 . . 0.2(5)
N10 C55 N9 Co1 . . -178.8(3)
C56 C57 N9 C55 . . -0.3(5)
C56 C57 N9 Co1 . . 178.6(3)
O2 Co1 N9 C55 . . -81.4(3)
O6 Co1 N9 C55 2_564 . 43.9(3)
N5 Co1 N9 C55 . . 151.1(3)
O2 Co1 N9 C57 . . 99.8(4)
O6 Co1 N9 C57 2_564 . -134.8(4)
N5 Co1 N9 C57 . . -27.6(4)
N9 C55 N10 C56 . . -0.1(5)
N9 C55 N10 C53 . . 176.1(4)
C57 C56 N10 C55 . . 0.0(5)
C57 C56 N10 C53 . . -176.1(5)
C47 C53 N10 C55 . . -40.9(6)
C47 C53 N10 C56 . . 134.5(5)
N12 C58 N11 C59 . . 0.6(5)
N12 C58 N11 C54 . . 173.5(4)
C60 C59 N11 C58 . . -0.3(5)
C60 C59 N11 C54 . . -173.3(4)
C49 C54 N11 C58 . . -101.6(5)
C49 C54 N11 C59 . . 70.0(6)
N11 C58 N12 C60 . . -0.5(5)
N11 C58 N12 Co2 . 3_444 170.2(3)
C59 C60 N12 C58 . . 0.3(5)
C59 C60 N12 Co2 . 3_444 -171.4(3)
O1 C7 O2 Co1 . . -6.8(5)
C1 C7 O2 Co1 . . 172.2(2)
O6 Co1 O2 C7 2_564 . 163.6(2)
N5 Co1 O2 C7 . . 57.5(3)
N9 Co1 O2 C7 . . -70.9(3)
O3 C8 O4 Co3 . . 15.5(4)
C3 C8 O4 Co3 . . -162.2(3)
O7 Co3 O4 C8 . . -61.2(3)
N4 Co3 O4 C8 2_585 . 159.6(2)
N1 Co3 O4 C8 . . 59.1(3)
O5 C9 O6 Co1 . 2_565 6.6(4)
C5 C9 O6 Co1 . 2_565 -171.3(2)
O8 C16 O7 Co3 . . -3.3(4)
C10 C16 O7 Co3 . . 176.2(2)
O4 Co3 O7 C16 . . -61.5(3)
N4 Co3 O7 C16 2_585 . 77.2(3)
N1 Co3 O7 C16 . . 174.3(2)
O10 C17 O9 Co2 . . -8.9(4)
C12 C17 O9 Co2 . . 169.9(2)
O11 Co2 O9 C17 2_565 . 172.5(2)
N12 Co2 O9 C17 3_556 . 66.9(3)
N8 Co2 O9 C17 3_546 . -64.8(3)
O12 C18 O11 Co2 . 2_564 13.0(4)
C14 C18 O11 Co2 . 2_564 -163.9(2)
